data_4339027
loop_
_publ_author_name
'Basharat, Siama'
'Carmalt, Claire J.'
'Barnett, Sarah A.'
'Tocher, Derek A.'
'Davies, Hywel O.'

_publ_section_title
;
 Aerosol assisted chemical vapor deposition of In2O3 films from Me3In and
 donor functionalized alcohols.
;
_journal_issue 22
_journal_name_full 'Inorganic chemistry'
_journal_page_first 9473
_journal_page_last 9480
_journal_paper_doi 10.1021/ic701372b
_journal_volume 46
_journal_year 2007
_chemical_formula_moiety 'C14 H36 In2 N2 O2'
_chemical_formula_sum 'C14 H36 In2 N2 O2'
_chemical_formula_weight 494.09
_chemical_name_common {Me2In[N(Me)2CH2CH(Me)O]}2
_chemical_name_systematic
;compound 2 
  ?
;
_space_group_IT_number 14
_symmetry_cell_setting monoclinic
_symmetry_space_group_name_Hall '-P 2yn'
_symmetry_space_group_name_H-M 'P 1 21/n 1'
_atom_sites_solution_hydrogens 'those on methyls bonded to In found from delta-F; others geometrically placed'
_atom_sites_solution_primary direct
_atom_sites_solution_secondary 'difference Fourier synthesis'
_audit_creation_method SHELXL-97
_cell_angle_alpha 90.00
_cell_angle_beta 96.9500(10)
_cell_angle_gamma 90.00
_cell_formula_units_Z 4
_cell_length_a 15.5563(12)
_cell_length_b 8.1075(6)
_cell_length_c 16.7231(13)
_cell_measurement_reflns_used 11891
_cell_measurement_temperature 150(2)
_cell_measurement_theta_max 28.279
_cell_measurement_theta_min 2.796
_cell_volume 2093.7(3)
_computing_cell_refinement 'Bruker SAINT'
_computing_data_collection 'Bruker SMART'
_computing_data_reduction 'Bruker SAINT'
_computing_molecular_graphics 'Bruker SHELXTL'
_computing_publication_material 'Bruker SHELXTL and local programs'
_computing_structure_refinement 'SHELXL-97 (Sheldrick, 1997)'
_computing_structure_solution 'SHELXS-97 (Sheldrick, 1990)'
_diffrn_ambient_temperature 150(2)
_diffrn_measured_fraction_theta_full 0.998
_diffrn_measured_fraction_theta_max 0.959
_diffrn_measurement_device_type 'Bruker SMART APEX diffractometer'
_diffrn_measurement_method '\w rotation with narrow frames'
_diffrn_radiation_monochromator graphite
_diffrn_radiation_source 'fine-focus sealed tube'
_diffrn_radiation_type MoK\a
_diffrn_radiation_wavelength 0.71073
_diffrn_reflns_av_R_equivalents 0.0148
_diffrn_reflns_av_sigmaI/netI 0.0145
_diffrn_reflns_limit_h_max 19
_diffrn_reflns_limit_h_min -19
_diffrn_reflns_limit_k_max 10
_diffrn_reflns_limit_k_min -10
_diffrn_reflns_limit_l_max 22
_diffrn_reflns_limit_l_min -22
_diffrn_reflns_number 17811
_diffrn_reflns_theta_full 26.00
_diffrn_reflns_theta_max 28.28
_diffrn_reflns_theta_min 1.69
_diffrn_standards_decay_% 0
_diffrn_standards_number 0
_exptl_absorpt_coefficient_mu 2.206
_exptl_absorpt_correction_T_max 1.0000
_exptl_absorpt_correction_T_min 0.7144
_exptl_absorpt_correction_type multi-scan
_exptl_absorpt_process_details 'SADABS v2.03'
_exptl_crystal_colour Colourless
_exptl_crystal_density_diffrn 1.567
_exptl_crystal_density_method 'not measured'
_exptl_crystal_description Block
_exptl_crystal_F_000 992
_exptl_crystal_size_max 0.58
_exptl_crystal_size_mid 0.50
_exptl_crystal_size_min 0.33
_refine_diff_density_max 0.300
_refine_diff_density_min -0.445
_refine_diff_density_rms 0.056
_refine_ls_extinction_method none
_refine_ls_goodness_of_fit_ref 1.086
_refine_ls_hydrogen_treatment 'those on methyls bonded to In rigid rotor model; others riding'
_refine_ls_matrix_type full
_refine_ls_number_parameters 275
_refine_ls_number_reflns 4978
_refine_ls_number_restraints 12
_refine_ls_restrained_S_all 1.086
_refine_ls_R_factor_all 0.0197
_refine_ls_R_factor_gt 0.0177
_refine_ls_shift/su_max 0.001
_refine_ls_shift/su_mean 0.000
_refine_ls_structure_factor_coef Fsqd
_refine_ls_weighting_details 'calc w=1/[\s^2^(Fo^2^)+(0.0178P)^2^+0.7759P] where P=(Fo^2^+2Fc^2^)/3'
_refine_ls_weighting_scheme calc
_refine_ls_wR_factor_gt 0.0416
_refine_ls_wR_factor_ref 0.0423
_reflns_number_gt 4663
_reflns_number_total 4978
_reflns_threshold_expression I>2\s(I)
_cod_data_source_file ic701372b-file002.cif
_cod_data_source_block STR0468
_cod_depositor_comments
;
The following automatic conversions were performed:

'_symmetry_cell_setting' value 'Monoclinic' changed to 'monoclinic'
according to
/usr/data/users/saulius/automatic-downloads/retrospective/ACS/lib/dictionaries/cif_core.dic
dictionary named 'cif_core.dic' version 2.4.2 from 2011-04-26.

Automatic conversion script
Id: cif_fix_values 2281 2013-09-26 08:29:07Z andrius 

The following automatic conversions were performed:

'_atom_sites_solution_primary' value 'direct methods' was changed to
'direct'.

Automatic conversion script
Id: cif_fix_values 6452 2018-10-05 10:23:21Z andrius 
;
_cod_original_sg_symbol_H-M P2(1)/n
_cod_database_code 4339027

loop_
_symmetry_equiv_pos_as_xyz
'x, y, z'
'-x+1/2, y+1/2, -z+1/2'
'-x, -y, -z'
'x-1/2, -y-1/2, z-1/2'

loop_
_atom_site_label
_atom_site_type_symbol
_atom_site_fract_x
_atom_site_fract_y
_atom_site_fract_z
_atom_site_U_iso_or_equiv
_atom_site_adp_type
_atom_site_occupancy
_atom_site_symmetry_multiplicity
_atom_site_calc_flag
_atom_site_refinement_flags
_atom_site_disorder_assembly
_atom_site_disorder_group
In1 In 0.608134(7) 0.975236(16) 0.044707(7) 0.03010(4) Uani 1 1 d . . .
N1 N 0.61865(9) 0.75146(18) 0.15151(8) 0.0336(3) Uani 1 1 d . . .
O1 O 0.48064(8) 0.87859(18) 0.04568(8) 0.0445(3) Uani 1 1 d . . .
C1 C 0.3794(4) 0.6681(17) 0.0805(7) 0.0501(17) Uani 0.65 1 d PD A 1
H1A H 0.3305 0.7418 0.0642 0.075 Uiso 0.65 1 calc PR A 1
H1B H 0.3663 0.5992 0.1256 0.075 Uiso 0.65 1 calc PR A 1
H1C H 0.3895 0.5975 0.0349 0.075 Uiso 0.65 1 calc PR A 1
C2 C 0.4600(3) 0.7699(6) 0.1062(3) 0.0343(9) Uani 0.65 1 d PD A 1
H2A H 0.4496 0.8365 0.1544 0.041 Uiso 0.65 1 calc PR A 1
C3 C 0.5357(2) 0.6551(4) 0.1300(2) 0.0328(7) Uani 0.65 1 d PD A 1
H3A H 0.5239 0.5877 0.1768 0.039 Uiso 0.65 1 calc PR A 1
H3B H 0.5427 0.5794 0.0848 0.039 Uiso 0.65 1 calc PR A 1
C4 C 0.6908(4) 0.6340(10) 0.1490(4) 0.0449(13) Uani 0.65 1 d PD A 1
H4A H 0.6898 0.5527 0.1922 0.067 Uiso 0.65 1 calc PR A 1
H4B H 0.7459 0.6939 0.1563 0.067 Uiso 0.65 1 calc PR A 1
H4C H 0.6845 0.5775 0.0968 0.067 Uiso 0.65 1 calc PR A 1
C5 C 0.6210(3) 0.8165(6) 0.2326(2) 0.0470(9) Uani 0.65 1 d PD A 1
H5A H 0.6251 0.7251 0.2712 0.071 Uiso 0.65 1 calc PR A 1
H5B H 0.5681 0.8797 0.2370 0.071 Uiso 0.65 1 calc PR A 1
H5C H 0.6715 0.8887 0.2444 0.071 Uiso 0.65 1 calc PR A 1
C1' C 0.3829(9) 0.693(3) 0.0912(15) 0.081(8) Uani 0.35 1 d PD A 2
H1'A H 0.3469 0.6995 0.0390 0.121 Uiso 0.35 1 calc PR A 2
H1'B H 0.3626 0.7737 0.1283 0.121 Uiso 0.35 1 calc PR A 2
H1'C H 0.3788 0.5817 0.1135 0.121 Uiso 0.35 1 calc PR A 2
C2' C 0.4755(5) 0.7290(13) 0.0803(5) 0.048(2) Uani 0.35 1 d PD A 2
H2'A H 0.4954 0.6440 0.0432 0.057 Uiso 0.35 1 calc PR A 2
C3' C 0.5310(4) 0.7175(10) 0.1589(4) 0.0454(16) Uani 0.35 1 d PD A 2
H3'A H 0.5100 0.7967 0.1972 0.054 Uiso 0.35 1 calc PR A 2
H3'B H 0.5263 0.6052 0.1812 0.054 Uiso 0.35 1 calc PR A 2
C4' C 0.6712(9) 0.624(2) 0.1240(8) 0.063(4) Uani 0.35 1 d PD A 2
H4'A H 0.6774 0.5344 0.1635 0.094 Uiso 0.35 1 calc PR A 2
H4'B H 0.7285 0.6689 0.1175 0.094 Uiso 0.35 1 calc PR A 2
H4'C H 0.6439 0.5821 0.0721 0.094 Uiso 0.35 1 calc PR A 2
C5' C 0.6661(5) 0.8179(11) 0.2301(5) 0.054(2) Uani 0.35 1 d PD A 2
H5'A H 0.6701 0.7311 0.2712 0.081 Uiso 0.35 1 calc PR A 2
H5'B H 0.6343 0.9123 0.2484 0.081 Uiso 0.35 1 calc PR A 2
H5'C H 0.7245 0.8529 0.2213 0.081 Uiso 0.35 1 calc PR A 2
C6 C 0.67953(16) 0.8459(3) -0.03863(13) 0.0596(6) Uani 1 1 d . . .
H6A H 0.6500 0.7422 -0.0547 0.089 Uiso 1 1 calc R A .
H6B H 0.7381 0.8221 -0.0127 0.089 Uiso 1 1 calc R . .
H6C H 0.6829 0.9145 -0.0864 0.089 Uiso 1 1 calc R . .
C7 C 0.64049(16) 1.1729(3) 0.12862(12) 0.0520(5) Uani 1 1 d . . .
H7A H 0.5879 1.2118 0.1496 0.078 Uiso 1 1 calc R A .
H7B H 0.6664 1.2639 0.1013 0.078 Uiso 1 1 calc R . .
H7C H 0.6819 1.1332 0.1733 0.078 Uiso 1 1 calc R . .
In2 In 0.505243(7) 0.486511(14) 0.605261(7) 0.02589(4) Uani 1 1 d . . .
O11 O 0.55304(7) 0.62596(15) 0.51176(7) 0.0312(2) Uani 1 1 d . . .
N11 N 0.60669(10) 0.70606(19) 0.67493(8) 0.0347(3) Uani 1 1 d . . .
C11 C 0.6324(8) 0.8488(18) 0.4628(6) 0.055(4) Uani 0.58 1 d PD B 1
H11A H 0.6377 0.7883 0.4129 0.083 Uiso 0.58 1 calc PR B 1
H11B H 0.6835 0.9190 0.4760 0.083 Uiso 0.58 1 calc PR B 1
H11C H 0.5803 0.9176 0.4555 0.083 Uiso 0.58 1 calc PR B 1
C12 C 0.6260(2) 0.7289(4) 0.53000(18) 0.0321(6) Uani 0.58 1 d PD B 1
H12A H 0.6794 0.6591 0.5370 0.038 Uiso 0.58 1 calc PR B 1
C13 C 0.6172(3) 0.8168(7) 0.6084(3) 0.0350(10) Uani 0.58 1 d PD B 1
H13A H 0.6694 0.8855 0.6231 0.042 Uiso 0.58 1 calc PR B 1
H13B H 0.5666 0.8916 0.6002 0.042 Uiso 0.58 1 calc PR B 1
C14 C 0.5690(5) 0.7918(9) 0.7396(4) 0.0551(16) Uani 0.58 1 d PD B 1
H14D H 0.6102 0.8742 0.7641 0.083 Uiso 0.58 1 calc PR B 1
H14E H 0.5565 0.7119 0.7806 0.083 Uiso 0.58 1 calc PR B 1
H14F H 0.5153 0.8467 0.7173 0.083 Uiso 0.58 1 calc PR B 1
C15 C 0.6909(5) 0.6325(11) 0.7082(4) 0.0515(16) Uani 0.58 1 d PD B 1
H15D H 0.7285 0.7186 0.7345 0.077 Uiso 0.58 1 calc PR B 1
H15E H 0.7187 0.5831 0.6644 0.077 Uiso 0.58 1 calc PR B 1
H15F H 0.6811 0.5473 0.7477 0.077 Uiso 0.58 1 calc PR B 1
C11' C 0.6320(11) 0.862(2) 0.4644(6) 0.041(5) Uani 0.42 1 d PD B 2
H11D H 0.5925 0.8689 0.4142 0.062 Uiso 0.42 1 calc PR B 2
H11E H 0.6811 0.7904 0.4560 0.062 Uiso 0.42 1 calc PR B 2
H11F H 0.6533 0.9719 0.4803 0.062 Uiso 0.42 1 calc PR B 2
C12' C 0.5839(3) 0.7885(6) 0.5308(3) 0.0340(9) Uani 0.42 1 d PD B 2
H12B H 0.5343 0.8616 0.5401 0.041 Uiso 0.42 1 calc PR B 2
C13' C 0.6477(4) 0.7787(11) 0.6075(4) 0.0365(15) Uani 0.42 1 d PD B 2
H13C H 0.6980 0.7105 0.5972 0.044 Uiso 0.42 1 calc PR B 2
H13D H 0.6690 0.8908 0.6226 0.044 Uiso 0.42 1 calc PR B 2
C14' C 0.5575(8) 0.8349(12) 0.7137(5) 0.054(2) Uani 0.42 1 d PD B 2
H14A H 0.5979 0.9170 0.7397 0.081 Uiso 0.42 1 calc PR B 2
H14B H 0.5255 0.7836 0.7542 0.081 Uiso 0.42 1 calc PR B 2
H14C H 0.5166 0.8890 0.6727 0.081 Uiso 0.42 1 calc PR B 2
C15' C 0.6737(8) 0.6417(15) 0.7363(5) 0.058(3) Uani 0.42 1 d PD B 2
H15A H 0.7094 0.7331 0.7600 0.086 Uiso 0.42 1 calc PR B 2
H15B H 0.7102 0.5630 0.7115 0.086 Uiso 0.42 1 calc PR B 2
H15C H 0.6461 0.5860 0.7786 0.086 Uiso 0.42 1 calc PR B 2
C16 C 0.38903(12) 0.5988(3) 0.63840(12) 0.0424(4) Uani 1 1 d . . .
H16A H 0.3792 0.7044 0.6103 0.064 Uiso 1 1 calc R B .
H16B H 0.3955 0.6175 0.6967 0.064 Uiso 1 1 calc R . .
H16C H 0.3396 0.5255 0.6233 0.064 Uiso 1 1 calc R . .
C17 C 0.58663(13) 0.2825(2) 0.64829(13) 0.0458(5) Uani 1 1 d . . .
H17A H 0.6392 0.2828 0.6213 0.069 Uiso 1 1 calc R B .
H17B H 0.5552 0.1788 0.6365 0.069 Uiso 1 1 calc R . .
H17C H 0.6025 0.2929 0.7066 0.069 Uiso 1 1 calc R . .

loop_
_atom_site_aniso_label
_atom_site_aniso_U_11
_atom_site_aniso_U_22
_atom_site_aniso_U_33
_atom_site_aniso_U_23
_atom_site_aniso_U_13
_atom_site_aniso_U_12
In1 0.02341(6) 0.03951(8) 0.02634(7) 0.00512(4) -0.00116(4) -0.00593(4)
N1 0.0306(7) 0.0373(8) 0.0315(7) 0.0057(6) -0.0022(6) -0.0019(6)
O1 0.0264(6) 0.0584(9) 0.0459(7) 0.0285(7) -0.0073(5) -0.0117(6)
C1 0.027(3) 0.064(3) 0.059(3) 0.022(2) 0.002(2) -0.019(2)
C2 0.0269(19) 0.043(2) 0.034(2) 0.0142(16) 0.0048(14) -0.0012(14)
C3 0.0324(15) 0.0313(18) 0.0342(19) 0.0041(12) 0.0015(13) -0.0072(13)
C4 0.037(2) 0.041(2) 0.058(3) 0.016(3) 0.007(2) 0.0054(18)
C5 0.062(3) 0.049(2) 0.0271(16) 0.0079(13) -0.004(2) -0.012(2)
C1' 0.061(8) 0.093(14) 0.081(11) 0.061(11) -0.026(6) -0.028(7)
C2' 0.029(4) 0.055(6) 0.059(6) 0.019(4) 0.005(3) -0.015(3)
C3' 0.038(3) 0.053(5) 0.043(4) 0.020(3) -0.004(3) -0.010(3)
C4' 0.077(9) 0.035(4) 0.074(8) 0.010(5) 0.001(5) 0.011(5)
C5' 0.060(5) 0.064(4) 0.034(3) 0.021(3) -0.012(4) -0.008(5)
C6 0.0672(15) 0.0774(17) 0.0368(11) -0.0018(11) 0.0163(10) 0.0017(13)
C7 0.0699(15) 0.0411(11) 0.0439(11) 0.0003(9) 0.0030(10) -0.0112(10)
In2 0.02700(7) 0.02845(6) 0.02222(6) 0.00176(4) 0.00295(4) 0.00023(4)
O11 0.0338(6) 0.0353(6) 0.0241(5) -0.0008(5) 0.0024(4) -0.0107(5)
N11 0.0389(8) 0.0371(8) 0.0269(7) -0.0023(6) -0.0001(6) -0.0041(6)
C11 0.049(7) 0.060(7) 0.056(6) -0.003(4) 0.008(5) -0.029(5)
C12 0.0300(17) 0.0320(17) 0.0337(16) -0.0020(13) 0.0014(13) -0.0062(13)
C13 0.033(3) 0.036(3) 0.0353(19) -0.0051(15) 0.000(2) -0.0079(19)
C14 0.071(3) 0.053(4) 0.043(4) -0.019(2) 0.012(3) -0.018(3)
C15 0.037(3) 0.063(3) 0.049(4) 0.011(3) -0.015(3) -0.007(2)
C11' 0.066(11) 0.040(6) 0.018(5) 0.011(4) 0.003(5) -0.020(5)
C12' 0.038(3) 0.033(2) 0.031(2) 0.0020(18) 0.0034(19) -0.006(2)
C13' 0.027(4) 0.049(5) 0.034(3) 0.001(3) 0.004(3) -0.013(3)
C14' 0.085(6) 0.036(4) 0.045(5) -0.007(3) 0.027(5) -0.008(3)
C15' 0.064(6) 0.051(4) 0.052(6) 0.001(4) -0.019(4) -0.015(4)
C16 0.0362(10) 0.0490(11) 0.0436(10) -0.0014(9) 0.0109(8) 0.0053(8)
C17 0.0445(11) 0.0347(10) 0.0554(12) 0.0063(9) -0.0050(9) 0.0057(8)

loop_
_atom_type_symbol
_atom_type_description
_atom_type_scat_dispersion_real
_atom_type_scat_dispersion_imag
_atom_type_scat_source
C C 0.0033 0.0016 'International Tables Vol C Tables 4.2.6.8 and 6.1.1.4'
H H 0.0000 0.0000 'International Tables Vol C Tables 4.2.6.8 and 6.1.1.4'
N N 0.0061 0.0033 'International Tables Vol C Tables 4.2.6.8 and 6.1.1.4'
O O 0.0106 0.0060 'International Tables Vol C Tables 4.2.6.8 and 6.1.1.4'
In In -0.7276 1.3100 'International Tables Vol C Tables 4.2.6.8 and 6.1.1.4'

loop_
_geom_angle_atom_site_label_1
_geom_angle_atom_site_label_2
_geom_angle_atom_site_label_3
_geom_angle
_geom_angle_site_symmetry_1
_geom_angle_site_symmetry_3
_geom_angle_publ_flag
O1 In1 C7 114.40(8) . . y
O1 In1 C6 112.22(8) . . y
C7 In1 C6 133.34(10) . . y
O1 In1 O1 72.78(5) . 3_675 y
C7 In1 O1 96.99(7) . 3_675 y
C6 In1 O1 98.27(7) . 3_675 y
O1 In1 N1 73.32(4) . . y
C7 In1 N1 94.79(7) . . y
C6 In1 N1 96.48(8) . . y
O1 In1 N1 146.02(4) 3_675 . y
C3' N1 C4' 119.0(8) . . ?
C3' N1 C5 84.5(4) . . ?
C4' N1 C5 127.8(5) . . ?
C3' N1 C4 128.5(5) . . ?
C4' N1 C4 19.5(6) . . ?
C5 N1 C4 109.1(3) . . ?
C3' N1 C3 27.8(3) . . ?
C4' N1 C3 93.2(6) . . ?
C5 N1 C3 109.5(2) . . ?
C4 N1 C3 106.8(3) . . ?
C3' N1 C5' 111.4(5) . . ?
C4' N1 C5' 107.2(6) . . ?
C5 N1 C5' 27.3(3) . . ?
C4 N1 C5' 87.8(4) . . ?
C3 N1 C5' 134.1(4) . . ?
C3' N1 In1 102.7(3) . . ?
C4' N1 In1 106.3(7) . . ?
C5 N1 In1 112.96(19) . . ?
C4 N1 In1 115.2(3) . . ?
C3 N1 In1 102.79(15) . . ?
C5' N1 In1 109.7(3) . . ?
C2' O1 C2 25.8(4) . . ?
C2' O1 In1 115.9(4) . . ?
C2 O1 In1 121.91(19) . . ?
C2' O1 In1 134.1(4) . 3_675 ?
C2 O1 In1 129.46(19) . 3_675 ?
In1 O1 In1 107.22(5) . 3_675 ?
C2 C1 H1A 109.5 . . ?
C2 C1 H1B 109.5 . . ?
H1A C1 H1B 109.5 . . ?
C2 C1 H1C 109.5 . . ?
H1A C1 H1C 109.5 . . ?
H1B C1 H1C 109.5 . . ?
O1 C2 C3 109.6(3) . . ?
O1 C2 C1 112.9(5) . . ?
C3 C2 C1 109.2(6) . . ?
O1 C2 H2A 108.4 . . ?
C3 C2 H2A 108.4 . . ?
C1 C2 H2A 108.4 . . ?
N1 C3 C2 111.0(3) . . ?
N1 C3 H3A 109.4 . . ?
C2 C3 H3A 109.4 . . ?
N1 C3 H3B 109.4 . . ?
C2 C3 H3B 109.4 . . ?
H3A C3 H3B 108.0 . . ?
N1 C4 H4A 109.5 . . ?
N1 C4 H4B 109.5 . . ?
H4A C4 H4B 109.5 . . ?
N1 C4 H4C 109.5 . . ?
H4A C4 H4C 109.5 . . ?
H4B C4 H4C 109.5 . . ?
N1 C5 H5A 109.5 . . ?
N1 C5 H5B 109.5 . . ?
H5A C5 H5B 109.5 . . ?
N1 C5 H5C 109.5 . . ?
H5A C5 H5C 109.5 . . ?
H5B C5 H5C 109.5 . . ?
C2' C1' H1'A 109.5 . . ?
C2' C1' H1'B 109.5 . . ?
H1'A C1' H1'B 109.5 . . ?
C2' C1' H1'C 109.5 . . ?
H1'A C1' H1'C 109.5 . . ?
H1'B C1' H1'C 109.5 . . ?
O1 C2' C3' 112.1(7) . . ?
O1 C2' C1' 109.6(12) . . ?
C3' C2' C1' 110.1(11) . . ?
O1 C2' H2'A 108.3 . . ?
C3' C2' H2'A 108.3 . . ?
C1' C2' H2'A 108.3 . . ?
N1 C3' C2' 112.0(6) . . ?
N1 C3' H3'A 109.2 . . ?
C2' C3' H3'A 109.2 . . ?
N1 C3' H3'B 109.2 . . ?
C2' C3' H3'B 109.2 . . ?
H3'A C3' H3'B 107.9 . . ?
N1 C4' H4'A 109.5 . . ?
N1 C4' H4'B 109.5 . . ?
H4'A C4' H4'B 109.5 . . ?
N1 C4' H4'C 109.5 . . ?
H4'A C4' H4'C 109.5 . . ?
H4'B C4' H4'C 109.5 . . ?
N1 C5' H5'A 109.5 . . ?
N1 C5' H5'B 109.5 . . ?
H5'A C5' H5'B 109.5 . . ?
N1 C5' H5'C 109.5 . . ?
H5'A C5' H5'C 109.5 . . ?
H5'B C5' H5'C 109.5 . . ?
In1 C6 H6A 109.5 . . ?
In1 C6 H6B 109.5 . . ?
H6A C6 H6B 109.5 . . ?
In1 C6 H6C 109.5 . . ?
H6A C6 H6C 109.5 . . ?
H6B C6 H6C 109.5 . . ?
In1 C7 H7A 109.5 . . ?
In1 C7 H7B 109.5 . . ?
H7A C7 H7B 109.5 . . ?
In1 C7 H7C 109.5 . . ?
H7A C7 H7C 109.5 . . ?
H7B C7 H7C 109.5 . . ?
O11 In2 C17 114.13(7) . . y
O11 In2 C16 109.99(6) . . y
C17 In2 C16 135.73(8) . . y
O11 In2 O11 73.54(5) . 3_666 y
C17 In2 O11 97.94(6) . 3_666 y
C16 In2 O11 97.62(6) . 3_666 y
O11 In2 N11 73.46(4) . . y
C17 In2 N11 94.41(7) . . y
C16 In2 N11 94.55(7) . . y
O11 In2 N11 146.99(4) 3_666 . y
C12 O11 C12' 33.4(2) . . ?
C12 O11 In2 119.80(14) . . ?
C12' O11 In2 117.62(18) . . ?
C12 O11 In2 131.04(14) . 3_666 ?
C12' O11 In2 131.24(18) . 3_666 ?
In2 O11 In2 106.46(5) . 3_666 ?
C13 N11 C14 111.3(3) . . ?
C13 N11 C15' 128.2(5) . . ?
C14 N11 C15' 88.0(5) . . ?
C13 N11 C13' 22.2(2) . . ?
C14 N11 C13' 128.3(4) . . ?
C15' N11 C13' 109.8(5) . . ?
C13 N11 C15 111.0(3) . . ?
C14 N11 C15 109.1(4) . . ?
C15' N11 C15 22.4(4) . . ?
C13' N11 C15 90.2(4) . . ?
C13 N11 C14' 90.6(3) . . ?
C14 N11 C14' 22.2(3) . . ?
C15' N11 C14' 107.7(5) . . ?
C13' N11 C14' 110.1(4) . . ?
C15 N11 C14' 126.5(5) . . ?
C13 N11 In2 101.6(2) . . ?
C14 N11 In2 112.7(3) . . ?
C15' N11 In2 114.6(5) . . ?
C13' N11 In2 103.2(3) . . ?
C15 N11 In2 111.0(4) . . ?
C14' N11 In2 111.4(5) . . ?
C12 C11 H11A 109.5 . . ?
C12 C11 H11B 109.5 . . ?
H11A C11 H11B 109.5 . . ?
C12 C11 H11C 109.5 . . ?
H11A C11 H11C 109.5 . . ?
H11B C11 H11C 109.5 . . ?
O11 C12 C11 110.2(5) . . ?
O11 C12 C13 108.1(3) . . ?
C11 C12 C13 111.4(7) . . ?
O11 C12 H12A 109.0 . . ?
C11 C12 H12A 109.0 . . ?
C13 C12 H12A 109.0 . . ?
N11 C13 C12 113.7(4) . . ?
N11 C13 H13A 108.8 . . ?
C12 C13 H13A 108.8 . . ?
N11 C13 H13B 108.8 . . ?
C12 C13 H13B 108.8 . . ?
H13A C13 H13B 107.7 . . ?
N11 C14 H14D 109.5 . . ?
N11 C14 H14E 109.5 . . ?
H14D C14 H14E 109.5 . . ?
N11 C14 H14F 109.5 . . ?
H14D C14 H14F 109.5 . . ?
H14E C14 H14F 109.5 . . ?
N11 C15 H15D 109.5 . . ?
N11 C15 H15E 109.5 . . ?
H15D C15 H15E 109.5 . . ?
N11 C15 H15F 109.5 . . ?
H15D C15 H15F 109.5 . . ?
H15E C15 H15F 109.5 . . ?
C12' C11' H11D 109.5 . . ?
C12' C11' H11E 109.5 . . ?
H11D C11' H11E 109.5 . . ?
C12' C11' H11F 109.5 . . ?
H11D C11' H11F 109.5 . . ?
H11E C11' H11F 109.5 . . ?
O11 C12' C13' 107.9(5) . . ?
O11 C12' C11' 112.1(8) . . ?
C13' C12' C11' 107.7(7) . . ?
O11 C12' H12B 109.7 . . ?
C13' C12' H12B 109.7 . . ?
C11' C12' H12B 109.7 . . ?
N11 C13' C12' 111.4(5) . . ?
N11 C13' H13C 109.4 . . ?
C12' C13' H13C 109.4 . . ?
N11 C13' H13D 109.4 . . ?
C12' C13' H13D 109.4 . . ?
H13C C13' H13D 108.0 . . ?
N11 C14' H14A 109.5 . . ?
N11 C14' H14B 109.5 . . ?
H14A C14' H14B 109.5 . . ?
N11 C14' H14C 109.5 . . ?
H14A C14' H14C 109.5 . . ?
H14B C14' H14C 109.5 . . ?
N11 C15' H15A 109.5 . . ?
N11 C15' H15B 109.5 . . ?
H15A C15' H15B 109.5 . . ?
N11 C15' H15C 109.5 . . ?
H15A C15' H15C 109.5 . . ?
H15B C15' H15C 109.5 . . ?
In2 C16 H16A 109.5 . . ?
In2 C16 H16B 109.5 . . ?
H16A C16 H16B 109.5 . . ?
In2 C16 H16C 109.5 . . ?
H16A C16 H16C 109.5 . . ?
H16B C16 H16C 109.5 . . ?
In2 C17 H17A 109.5 . . ?
In2 C17 H17B 109.5 . . ?
H17A C17 H17B 109.5 . . ?
In2 C17 H17C 109.5 . . ?
H17A C17 H17C 109.5 . . ?
H17B C17 H17C 109.5 . . ?

loop_
_geom_bond_atom_site_label_1
_geom_bond_atom_site_label_2
_geom_bond_distance
_geom_bond_site_symmetry_2
_geom_bond_publ_flag
In1 O1 2.1344(12) . y
In1 C7 2.150(2) . y
In1 C6 2.156(2) . y
In1 O1 2.2563(12) 3_675 y
In1 N1 2.5373(14) . y
N1 C3' 1.410(7) . ?
N1 C4' 1.426(15) . ?
N1 C5 1.452(4) . ?
N1 C4 1.476(7) . ?
N1 C3 1.513(4) . ?
N1 C5' 1.526(8) . ?
O1 C2' 1.351(10) . ?
O1 C2 1.408(5) . y
O1 In1 2.2563(12) 3_675 ?
C1 C2 1.518(9) . ?
C1 H1A 0.9800 . ?
C1 H1B 0.9800 . ?
C1 H1C 0.9800 . ?
C2 C3 1.517(5) . ?
C2 H2A 1.0000 . ?
C3 H3A 0.9900 . ?
C3 H3B 0.9900 . ?
C4 H4A 0.9800 . ?
C4 H4B 0.9800 . ?
C4 H4C 0.9800 . ?
C5 H5A 0.9800 . ?
C5 H5B 0.9800 . ?
C5 H5C 0.9800 . ?
C1' C2' 1.503(13) . ?
C1' H1'A 0.9800 . ?
C1' H1'B 0.9800 . ?
C1' H1'C 0.9800 . ?
C2' C3' 1.486(10) . ?
C2' H2'A 1.0000 . ?
C3' H3'A 0.9900 . ?
C3' H3'B 0.9900 . ?
C4' H4'A 0.9800 . ?
C4' H4'B 0.9800 . ?
C4' H4'C 0.9800 . ?
C5' H5'A 0.9800 . ?
C5' H5'B 0.9800 . ?
C5' H5'C 0.9800 . ?
C6 H6A 0.9800 . ?
C6 H6B 0.9800 . ?
C6 H6C 0.9800 . ?
C7 H7A 0.9800 . ?
C7 H7B 0.9800 . ?
C7 H7C 0.9800 . ?
In2 O11 2.1347(11) . y
In2 C17 2.1535(18) . y
In2 C16 2.1556(18) . y
In2 O11 2.2481(11) 3_666 y
In2 N11 2.5635(14) . y
O11 C12 1.413(3) . ?
O11 C12' 1.425(5) . ?
O11 In2 2.2481(11) 3_666 ?
N11 C13 1.454(6) . ?
N11 C14 1.466(8) . ?
N11 C15' 1.468(11) . ?
N11 C13' 1.483(8) . ?
N11 C15 1.485(8) . ?
N11 C14' 1.489(11) . ?
C11 C12 1.498(9) . ?
C11 H11A 0.9800 . ?
C11 H11B 0.9800 . ?
C11 H11C 0.9800 . ?
C12 C13 1.513(6) . ?
C12 H12A 1.0000 . ?
C13 H13A 0.9900 . ?
C13 H13B 0.9900 . ?
C14 H14D 0.9800 . ?
C14 H14E 0.9800 . ?
C14 H14F 0.9800 . ?
C15 H15D 0.9800 . ?
C15 H15E 0.9800 . ?
C15 H15F 0.9800 . ?
C11' C12' 1.532(10) . ?
C11' H11D 0.9800 . ?
C11' H11E 0.9800 . ?
C11' H11F 0.9800 . ?
C12' C13' 1.525(7) . ?
C12' H12B 1.0000 . ?
C13' H13C 0.9900 . ?
C13' H13D 0.9900 . ?
C14' H14A 0.9800 . ?
C14' H14B 0.9800 . ?
C14' H14C 0.9800 . ?
C15' H15A 0.9800 . ?
C15' H15B 0.9800 . ?
C15' H15C 0.9800 . ?
C16 H16A 0.9800 . ?
C16 H16B 0.9800 . ?
C16 H16C 0.9800 . ?
C17 H17A 0.9800 . ?
C17 H17B 0.9800 . ?
C17 H17C 0.9800 . ?

loop_
_geom_torsion_atom_site_label_1
_geom_torsion_atom_site_label_2
_geom_torsion_atom_site_label_3
_geom_torsion_atom_site_label_4
_geom_torsion
_geom_torsion_site_symmetry_1
_geom_torsion_site_symmetry_4
O1 In1 N1 C3' -10.8(4) . .
C7 In1 N1 C3' 103.2(4) . .
C6 In1 N1 C3' -122.1(4) . .
O1 In1 N1 C3' -6.8(4) 3_675 .
O1 In1 N1 C4' 114.9(6) . .
C7 In1 N1 C4' -131.0(6) . .
C6 In1 N1 C4' 3.6(6) . .
O1 In1 N1 C4' 118.9(6) 3_675 .
O1 In1 N1 C5 -100.3(2) . .
C7 In1 N1 C5 13.8(2) . .
C6 In1 N1 C5 148.4(2) . .
O1 In1 N1 C5 -96.3(2) 3_675 .
O1 In1 N1 C4 133.4(3) . .
C7 In1 N1 C4 -112.5(3) . .
C6 In1 N1 C4 22.1(3) . .
O1 In1 N1 C4 137.4(3) 3_675 .
O1 In1 N1 C3 17.67(15) . .
C7 In1 N1 C3 131.73(16) . .
C6 In1 N1 C3 -93.63(17) . .
O1 In1 N1 C3 21.67(19) 3_675 .
O1 In1 N1 C5' -129.5(4) . .
C7 In1 N1 C5' -15.4(4) . .
C6 In1 N1 C5' 119.2(4) . .
O1 In1 N1 C5' -125.5(4) 3_675 .
C7 In1 O1 C2' -106.4(5) . .
C6 In1 O1 C2' 71.6(4) . .
O1 In1 O1 C2' 163.7(5) 3_675 .
N1 In1 O1 C2' -18.7(4) . .
C7 In1 O1 C2 -77.7(2) . .
C6 In1 O1 C2 100.3(2) . .
O1 In1 O1 C2 -167.6(3) 3_675 .
N1 In1 O1 C2 10.0(2) . .
C7 In1 O1 In1 89.96(8) . 3_675
C6 In1 O1 In1 -92.06(9) . 3_675
O1 In1 O1 In1 0.0 3_675 3_675
N1 In1 O1 In1 177.66(8) . 3_675
C2' O1 C2 C3 47.4(10) . .
In1 O1 C2 C3 -36.5(4) . .
In1 O1 C2 C3 158.9(2) 3_675 .
C2' O1 C2 C1 -74.6(12) . .
In1 O1 C2 C1 -158.4(6) . .
In1 O1 C2 C1 36.9(6) 3_675 .
C3' N1 C3 C2 51.9(7) . .
C4' N1 C3 C2 -148.7(6) . .
C5 N1 C3 C2 79.1(3) . .
C4 N1 C3 C2 -162.8(4) . .
C5' N1 C3 C2 93.4(6) . .
In1 N1 C3 C2 -41.2(3) . .
O1 C2 C3 N1 52.6(4) . .
C1 C2 C3 N1 176.7(5) . .
C2 O1 C2' C3' -64.0(11) . .
In1 O1 C2' C3' 46.3(8) . .
In1 O1 C2' C3' -155.7(4) 3_675 .
C2 O1 C2' C1' 58.5(15) . .
In1 O1 C2' C1' 168.8(12) . .
In1 O1 C2' C1' -33.2(14) 3_675 .
C4' N1 C3' C2' -81.0(9) . .
C5 N1 C3' C2' 148.4(7) . .
C4 N1 C3' C2' -101.5(7) . .
C3 N1 C3' C2' -57.3(8) . .
C5' N1 C3' C2' 153.5(7) . .
In1 N1 C3' C2' 36.0(7) . .
O1 C2' C3' N1 -57.4(9) . .
C1' C2' C3' N1 -179.7(13) . .
C17 In2 O11 C12 -71.9(2) . .
C16 In2 O11 C12 104.4(2) . .
O11 In2 O11 C12 -163.3(2) 3_666 .
N11 In2 O11 C12 15.5(2) . .
C17 In2 O11 C12' -110.0(3) . .
C16 In2 O11 C12' 66.2(3) . .
O11 In2 O11 C12' 158.5(3) 3_666 .
N11 In2 O11 C12' -22.6(3) . .
C17 In2 O11 In2 91.46(7) . 3_666
C16 In2 O11 In2 -92.28(7) . 3_666
O11 In2 O11 In2 0.0 3_666 3_666
N11 In2 O11 In2 178.87(6) . 3_666
O11 In2 N11 C13 13.89(18) . .
C17 In2 N11 C13 127.77(19) . .
C16 In2 N11 C13 -95.63(19) . .
O11 In2 N11 C13 15.9(2) 3_666 .
O11 In2 N11 C14 133.1(3) . .
C17 In2 N11 C14 -113.0(3) . .
C16 In2 N11 C14 23.6(3) . .
O11 In2 N11 C14 135.1(3) 3_666 .
O11 In2 N11 C15' -128.2(4) . .
C17 In2 N11 C15' -14.3(4) . .
C16 In2 N11 C15' 122.3(4) . .
O11 In2 N11 C15' -126.2(4) 3_666 .
O11 In2 N11 C13' -8.8(3) . .
C17 In2 N11 C13' 105.1(3) . .
C16 In2 N11 C13' -118.3(3) . .
O11 In2 N11 C13' -6.8(3) 3_666 .
O11 In2 N11 C15 -104.2(3) . .
C17 In2 N11 C15 9.7(3) . .
C16 In2 N11 C15 146.3(3) . .
O11 In2 N11 C15 -102.2(3) 3_666 .
O11 In2 N11 C14' 109.2(3) . .
C17 In2 N11 C14' -136.9(3) . .
C16 In2 N11 C14' -0.3(3) . .
O11 In2 N11 C14' 111.2(3) 3_666 .
C12' O11 C12 C11 -67.9(8) . .
In2 O11 C12 C11 -163.7(6) . .
In2 O11 C12 C11 37.6(7) 3_666 .
C12' O11 C12 C13 54.1(4) . .
In2 O11 C12 C13 -41.7(4) . .
In2 O11 C12 C13 159.6(2) 3_666 .
C14 N11 C13 C12 -160.2(4) . .
C15' N11 C13 C12 94.7(7) . .
C13' N11 C13 C12 56.4(11) . .
C15 N11 C13 C12 78.1(5) . .
C14' N11 C13 C12 -152.0(6) . .
In2 N11 C13 C12 -40.0(3) . .
O11 C12 C13 N11 56.0(4) . .
C11 C12 C13 N11 177.3(6) . .
C12 O11 C12' C13' -52.6(4) . .
In2 O11 C12' C13' 50.4(5) . .
In2 O11 C12' C13' -157.4(3) 3_666 .
C12 O11 C12' C11' 65.9(8) . .
In2 O11 C12' C11' 168.9(7) . .
In2 O11 C12' C11' -39.0(8) 3_666 .
C13 N11 C13' C12' -52.2(10) . .
C14 N11 C13' C12' -97.3(7) . .
C15' N11 C13' C12' 159.0(6) . .
C15 N11 C13' C12' 147.9(6) . .
C14' N11 C13' C12' -82.6(7) . .
In2 N11 C13' C12' 36.3(5) . .
O11 C12' C13' N11 -57.7(6) . .
C11' C12' C13' N11 -178.9(9) . .
